data_4036797
loop_
_publ_author_name
'Vincent, Adrien'
'Deschamps, Damien'
'Martzel, Thomas'
'Lohier, Jean-Fran\,cois'
'Richards, Christopher J.'
'Gaumont, Annie-Claude'
'Perrio, St\'ephane'

_publ_section_title
;
 Enantiomerically Pure [2.2]Paracyclophane-4-thiol: A Planar Chiral
 Sulfur-Based Building Block Readily Available by Resolution with an Amino
 Acid Chiral Auxiliary.
;
_journal_issue 9
_journal_name_full 'The Journal of organic chemistry'
_journal_page_first 3961
_journal_page_last 3966
_journal_paper_doi 10.1021/acs.joc.6b00560
_journal_volume 81
_journal_year 2016
_chemical_absolute_configuration ad
_chemical_formula_moiety 'C30 H29 N O3 S'
_chemical_formula_sum 'C30 H29 N O3 S'
_chemical_formula_weight 483.60
_space_group_crystal_system orthorhombic
_space_group_IT_number 19
_space_group_name_Hall 'P 2ac 2ab'
_space_group_name_H-M_alt 'P 21 21 21'
_atom_sites_solution_hydrogens geom
_audit_creation_method SHELXL-2014/7
_cell_angle_alpha 90
_cell_angle_beta 90
_cell_angle_gamma 90
_cell_formula_units_Z 4
_cell_length_a 11.0240(10)
_cell_length_b 11.6615(10)
_cell_length_c 19.3697(16)
_cell_measurement_reflns_used 9735
_cell_measurement_temperature 150(2)
_cell_measurement_theta_max 35.10
_cell_measurement_theta_min 2.73
_cell_volume 2490.1(4)
_computing_cell_refinement 'Bruker SAINT'
_computing_data_collection 'Bruker APEX2'
_computing_data_reduction 'Bruker SAINT'
_computing_molecular_graphics 'Bruker SHELXTL'
_computing_publication_material 'Bruker SHELXTL'
_computing_structure_refinement 'SHELXL-2014 (Sheldrick 2014)'
_computing_structure_solution 'SHELXS-97 (Sheldrick 2008)'
_diffrn_ambient_temperature 150(2)
_diffrn_measured_fraction_theta_full 1.000
_diffrn_measured_fraction_theta_max 0.937
_diffrn_measurement_device_type 'CCD area detector'
_diffrn_measurement_method 'phi and omega scans'
_diffrn_radiation_type MoK\a
_diffrn_radiation_wavelength 0.71073
_diffrn_reflns_av_R_equivalents 0.0334
_diffrn_reflns_av_unetI/netI 0.0269
_diffrn_reflns_Laue_measured_fraction_full 1.000
_diffrn_reflns_Laue_measured_fraction_max 0.937
_diffrn_reflns_limit_h_max 18
_diffrn_reflns_limit_h_min -16
_diffrn_reflns_limit_k_max 16
_diffrn_reflns_limit_k_min -17
_diffrn_reflns_limit_l_max 32
_diffrn_reflns_limit_l_min -31
_diffrn_reflns_number 69506
_diffrn_reflns_point_group_measured_fraction_full 1.000
_diffrn_reflns_point_group_measured_fraction_max 0.894
_diffrn_reflns_theta_full 25.242
_diffrn_reflns_theta_max 35.950
_diffrn_reflns_theta_min 2.038
_exptl_absorpt_coefficient_mu 0.163
_exptl_absorpt_correction_type none
_exptl_crystal_colour colourless
_exptl_crystal_density_diffrn 1.290
_exptl_crystal_description polyhedron
_exptl_crystal_F_000 1024
_exptl_crystal_size_max 0.32
_exptl_crystal_size_mid 0.30
_exptl_crystal_size_min 0.27
_refine_diff_density_max 0.432
_refine_diff_density_min -0.217
_refine_diff_density_rms 0.054
_refine_ls_abs_structure_details
;
 Flack x determined using 3815 quotients [(I+)-(I-)]/[(I+)+(I-)]
 (Parsons, Flack and Wagner, Acta Cryst. B69 (2013) 249-259).
;
_refine_ls_abs_structure_Flack 0.000(12)
_refine_ls_extinction_method none
_refine_ls_goodness_of_fit_ref 1.057
_refine_ls_hydrogen_treatment constr
_refine_ls_matrix_type full
_refine_ls_number_parameters 318
_refine_ls_number_reflns 10509
_refine_ls_number_restraints 0
_refine_ls_restrained_S_all 1.057
_refine_ls_R_factor_all 0.0404
_refine_ls_R_factor_gt 0.0324
_refine_ls_shift/su_max 0.001
_refine_ls_shift/su_mean 0.000
_refine_ls_structure_factor_coef Fsqd
_refine_ls_weighting_details 'w=1/[\s^2^(Fo^2^)+(0.0461P)^2^+0.2895P] where P=(Fo^2^+2Fc^2^)/3'
_refine_ls_weighting_scheme calc
_refine_ls_wR_factor_gt 0.0785
_refine_ls_wR_factor_ref 0.0825
_reflns_Friedel_coverage 0.733
_reflns_Friedel_fraction_full 1.000
_reflns_Friedel_fraction_max 0.840
_reflns_number_gt 9490
_reflns_number_total 10509
_reflns_threshold_expression 'I > 2\s(I)'
_cod_data_source_file jo6b00560_si_002.cif
_cod_data_source_block av1p47f_0m
_cod_database_code 4036797
_shelx_shelxl_version_number 2014/7
_shelx_space_group_comment
;
The symmetry employed for this shelxl refinement is uniquely defined
by the following loop, which should always be used as a source of
symmetry information in preference to the above space-group names.
They are only intended as comments.
;

loop_
_space_group_symop_operation_xyz
'x, y, z'
'-x+1/2, -y, z+1/2'
'-x, y+1/2, -z+1/2'
'x+1/2, -y+1/2, -z'

loop_
_atom_site_label
_atom_site_type_symbol
_atom_site_fract_x
_atom_site_fract_y
_atom_site_fract_z
_atom_site_U_iso_or_equiv
_atom_site_adp_type
_atom_site_occupancy
_atom_site_site_symmetry_order
_atom_site_calc_flag
_atom_site_refinement_flags_posn
_atom_site_refinement_flags_adp
S1 S 0.19784(3) 0.93928(3) -0.04025(2) 0.01348(6) Uani 1 1 d . .
C4 C 0.14814(11) 0.79583(10) -0.05069(6) 0.01169(19) Uani 1 1 d . .
C3 C 0.02413(11) 0.76857(10) -0.05353(6) 0.01191(19) Uani 1 1 d . .
C14 C 0.00000(11) 0.81600(11) -0.19370(6) 0.0127(2) Uani 1 1 d . .
C2 C -0.07352(11) 0.85487(11) -0.07047(6) 0.0141(2) Uani 1 1 d . .
H2A H -0.0671 0.9205 -0.0382 0.017 Uiso 1 1 calc R U
H2B H -0.1540 0.8189 -0.0636 0.017 Uiso 1 1 calc R U
C11 C 0.14928(12) 0.62636(11) -0.22278(6) 0.0141(2) Uani 1 1 d . .
C12 C 0.19647(12) 0.73730(11) -0.22345(6) 0.0147(2) Uani 1 1 d . .
H12 H 0.2798 0.7488 -0.2339 0.018 Uiso 1 1 calc R U
C16 C 0.02287(12) 0.61515(11) -0.22205(6) 0.0152(2) Uani 1 1 d . .
H16 H -0.0129 0.5426 -0.2311 0.018 Uiso 1 1 calc R U
C6 C 0.20255(12) 0.60194(11) -0.08345(6) 0.0147(2) Uani 1 1 d . .
C5 C 0.23625(11) 0.71413(11) -0.06657(6) 0.0136(2) Uani 1 1 d . .
H5 H 0.3196 0.7348 -0.0659 0.016 Uiso 1 1 calc R U
C7 C 0.08380(12) 0.56964(11) -0.06824(6) 0.0162(2) Uani 1 1 d . .
H7 H 0.0625 0.4907 -0.0676 0.019 Uiso 1 1 calc R U
C13 C 0.12318(11) 0.83113(11) -0.20906(6) 0.0140(2) Uani 1 1 d . .
H13 H 0.1568 0.9061 -0.2096 0.017 Uiso 1 1 calc R U
C1 C -0.06422(12) 0.90060(11) -0.14720(6) 0.0151(2) Uani 1 1 d . .
H1A H -0.1468 0.9150 -0.1653 0.018 Uiso 1 1 calc R U
H1B H -0.0196 0.9743 -0.1475 0.018 Uiso 1 1 calc R U
C9 C 0.28159(12) 0.52945(12) -0.13018(7) 0.0188(2) Uani 1 1 d . .
H9A H 0.2863 0.4506 -0.1115 0.023 Uiso 1 1 calc R U
H9B H 0.3647 0.5616 -0.1310 0.023 Uiso 1 1 calc R U
C15 C -0.05082(11) 0.70909(11) -0.20828(6) 0.0150(2) Uani 1 1 d . .
H15 H -0.1365 0.7005 -0.2088 0.018 Uiso 1 1 calc R U
C8 C -0.00361(11) 0.65197(11) -0.05405(6) 0.0148(2) Uani 1 1 d . .
H8 H -0.0843 0.6283 -0.0445 0.018 Uiso 1 1 calc R U
C18 C 0.16126(11) 1.09417(11) 0.06730(6) 0.0127(2) Uani 1 1 d . .
H18 H 0.1180 1.1497 0.0366 0.015 Uiso 1 1 calc R U
C17 C 0.13112(10) 0.97292(10) 0.04143(6) 0.01253(19) Uani 1 1 d . .
C19 C 0.29702(12) 1.12394(11) 0.06475(6) 0.0155(2) Uani 1 1 d . .
H19A H 0.3414 1.0714 0.0960 0.019 Uiso 1 1 calc R U
H19B H 0.3272 1.1105 0.0173 0.019 Uiso 1 1 calc R U
C20 C 0.32586(13) 1.24760(11) 0.08530(6) 0.0174(2) Uani 1 1 d . .
H20 H 0.2892 1.2628 0.1316 0.021 Uiso 1 1 calc R U
C22 C 0.46325(14) 1.26085(14) 0.09122(9) 0.0273(3) Uani 1 1 d . .
H22A H 0.5014 1.2378 0.0477 0.041 Uiso 1 1 calc R U
H22B H 0.4934 1.2122 0.1287 0.041 Uiso 1 1 calc R U
H22C H 0.4832 1.3411 0.1011 0.041 Uiso 1 1 calc R U
C21 C 0.27351(18) 1.33332(14) 0.03399(10) 0.0352(4) Uani 1 1 d . .
H21A H 0.3072 1.3185 -0.0120 0.053 Uiso 1 1 calc R U
H21B H 0.2946 1.4114 0.0484 0.053 Uiso 1 1 calc R U
H21C H 0.1851 1.3253 0.0325 0.053 Uiso 1 1 calc R U
C24 C 0.01830(11) 1.18420(11) 0.15303(7) 0.0149(2) Uani 1 1 d . .
C23 C 0.14177(11) 1.03624(10) 0.19213(6) 0.0126(2) Uani 1 1 d . .
C25 C 0.06115(11) 1.07227(11) 0.24982(6) 0.0149(2) Uani 1 1 d . .
C30 C -0.01015(11) 1.16263(11) 0.22696(7) 0.0160(2) Uani 1 1 d . .
C29 C -0.09014(13) 1.21870(13) 0.27062(8) 0.0241(3) Uani 1 1 d . .
H29 H -0.1389 1.2806 0.2549 0.029 Uiso 1 1 calc R U
C27 C -0.02670(16) 1.08823(16) 0.36112(7) 0.0302(4) Uani 1 1 d . .
H27 H -0.0347 1.0626 0.4075 0.036 Uiso 1 1 calc R U
C28 C -0.09588(15) 1.18008(15) 0.33874(8) 0.0297(4) Uani 1 1 d . .
H28 H -0.1483 1.2176 0.3704 0.036 Uiso 1 1 calc R U
C26 C 0.05483(14) 1.03208(14) 0.31700(7) 0.0223(3) Uani 1 1 d . .
H26 H 0.1032 0.9697 0.3324 0.027 Uiso 1 1 calc R U
O3 O 0.21996(9) 0.96387(8) 0.19158(5) 0.01727(18) Uani 1 1 d . .
O1 O 0.06516(9) 0.90878(8) 0.07218(5) 0.01689(18) Uani 1 1 d . .
O2 O -0.02543(10) 1.25274(9) 0.11344(6) 0.0230(2) Uani 1 1 d . .
N1 N 0.11098(9) 1.10685(9) 0.13630(5) 0.01247(18) Uani 1 1 d . .
C10 C 0.22987(13) 0.52522(12) -0.20647(7) 0.0180(2) Uani 1 1 d . .
H10A H 0.2985 0.5238 -0.2394 0.022 Uiso 1 1 calc R U
H10B H 0.1830 0.4535 -0.2127 0.022 Uiso 1 1 calc R U

loop_
_atom_site_aniso_label
_atom_site_aniso_U_11
_atom_site_aniso_U_22
_atom_site_aniso_U_33
_atom_site_aniso_U_23
_atom_site_aniso_U_13
_atom_site_aniso_U_12
S1 0.01570(12) 0.01263(12) 0.01210(10) -0.00290(9) 0.00222(9) -0.00244(10)
C4 0.0137(4) 0.0116(5) 0.0098(4) -0.0012(3) -0.0013(3) -0.0003(4)
C3 0.0136(5) 0.0133(5) 0.0088(4) -0.0006(3) 0.0001(3) 0.0003(4)
C14 0.0157(5) 0.0126(5) 0.0098(4) 0.0009(4) -0.0013(4) 0.0010(4)
C2 0.0130(5) 0.0162(6) 0.0132(4) -0.0007(4) 0.0006(4) 0.0020(4)
C11 0.0165(5) 0.0145(5) 0.0112(4) -0.0022(4) 0.0005(4) 0.0014(4)
C12 0.0144(5) 0.0170(5) 0.0126(4) -0.0002(4) 0.0029(4) -0.0012(4)
C16 0.0175(5) 0.0141(6) 0.0139(5) -0.0030(4) -0.0020(4) -0.0020(4)
C6 0.0179(5) 0.0128(5) 0.0135(4) -0.0014(4) -0.0041(4) 0.0036(4)
C5 0.0139(5) 0.0148(5) 0.0121(4) -0.0025(4) -0.0026(4) 0.0013(4)
C7 0.0223(6) 0.0108(5) 0.0154(5) 0.0003(4) -0.0016(4) -0.0009(5)
C13 0.0171(5) 0.0131(5) 0.0118(4) 0.0015(4) 0.0017(4) -0.0017(4)
C1 0.0178(5) 0.0138(5) 0.0136(4) 0.0007(4) 0.0002(4) 0.0034(4)
C9 0.0194(6) 0.0173(6) 0.0197(5) -0.0058(4) -0.0050(4) 0.0068(5)
C15 0.0136(5) 0.0172(6) 0.0141(5) -0.0011(4) -0.0020(4) -0.0010(4)
C8 0.0166(5) 0.0148(6) 0.0130(5) 0.0007(4) 0.0016(4) -0.0022(4)
C18 0.0161(5) 0.0108(5) 0.0112(4) -0.0015(4) 0.0014(4) 0.0004(4)
C17 0.0136(5) 0.0122(5) 0.0117(4) -0.0022(4) -0.0005(4) 0.0009(4)
C19 0.0173(5) 0.0121(5) 0.0172(5) -0.0038(4) 0.0047(4) -0.0037(4)
C20 0.0234(6) 0.0123(5) 0.0166(5) -0.0036(4) 0.0032(4) -0.0047(5)
C22 0.0243(7) 0.0218(7) 0.0357(8) -0.0085(6) 0.0042(6) -0.0094(6)
C21 0.0450(10) 0.0173(7) 0.0433(9) 0.0098(6) -0.0080(8) -0.0081(7)
C24 0.0134(5) 0.0112(5) 0.0200(5) -0.0049(4) 0.0008(4) 0.0009(4)
C23 0.0131(5) 0.0124(5) 0.0124(4) -0.0012(4) -0.0002(4) -0.0019(4)
C25 0.0149(5) 0.0167(6) 0.0132(4) -0.0045(4) 0.0021(4) -0.0044(4)
C30 0.0136(5) 0.0149(6) 0.0194(5) -0.0071(4) 0.0038(4) -0.0030(4)
C29 0.0195(6) 0.0213(7) 0.0316(7) -0.0129(5) 0.0098(5) -0.0042(5)
C27 0.0326(8) 0.0413(9) 0.0165(6) -0.0101(6) 0.0089(5) -0.0155(7)
C28 0.0271(7) 0.0337(8) 0.0284(7) -0.0182(6) 0.0156(6) -0.0125(6)
C26 0.0253(6) 0.0277(7) 0.0139(5) -0.0023(5) 0.0012(5) -0.0071(5)
O3 0.0167(4) 0.0157(4) 0.0194(4) 0.0008(3) -0.0002(3) 0.0029(3)
O1 0.0209(4) 0.0156(4) 0.0141(4) -0.0020(3) 0.0031(3) -0.0045(4)
O2 0.0232(5) 0.0177(5) 0.0282(5) 0.0000(4) -0.0011(4) 0.0075(4)
N1 0.0138(4) 0.0118(5) 0.0118(4) -0.0017(3) 0.0016(3) 0.0025(4)
C10 0.0210(6) 0.0164(6) 0.0165(5) -0.0046(4) -0.0011(4) 0.0044(5)

loop_
_atom_type_symbol
_atom_type_description
_atom_type_scat_dispersion_real
_atom_type_scat_dispersion_imag
_atom_type_scat_source
C C 0.0033 0.0016 'International Tables Vol C Tables 4.2.6.8 and 6.1.1.4'
H H 0.0000 0.0000 'International Tables Vol C Tables 4.2.6.8 and 6.1.1.4'
N N 0.0061 0.0033 'International Tables Vol C Tables 4.2.6.8 and 6.1.1.4'
O O 0.0106 0.0060 'International Tables Vol C Tables 4.2.6.8 and 6.1.1.4'
S S 0.1246 0.1234 'International Tables Vol C Tables 4.2.6.8 and 6.1.1.4'

loop_
_geom_angle_atom_site_label_1
_geom_angle_atom_site_label_2
_geom_angle_atom_site_label_3
_geom_angle
C4 S1 C17 100.42(5)
C5 C4 C3 120.96(11)
C5 C4 S1 117.05(9)
C3 C4 S1 121.27(9)
C8 C3 C4 115.76(11)
C8 C3 C2 119.49(11)
C4 C3 C2 123.48(11)
C15 C14 C13 117.29(11)
C15 C14 C1 121.03(11)
C13 C14 C1 119.88(11)
C3 C2 C1 112.50(10)
C3 C2 H2A 109.1
C1 C2 H2A 109.1
C3 C2 H2B 109.1
C1 C2 H2B 109.1
H2A C2 H2B 107.8
C12 C11 C16 117.27(12)
C12 C11 C10 120.46(12)
C16 C11 C10 120.71(12)
C13 C12 C11 120.81(12)
C13 C12 H12 119.6
C11 C12 H12 119.6
C15 C16 C11 120.69(12)
C15 C16 H16 119.7
C11 C16 H16 119.7
C7 C6 C5 116.93(12)
C7 C6 C9 121.06(12)
C5 C6 C9 120.60(12)
C4 C5 C6 120.37(11)
C4 C5 H5 119.8
C6 C5 H5 119.8
C8 C7 C6 120.47(12)
C8 C7 H7 119.8
C6 C7 H7 119.8
C12 C13 C14 120.48(12)
C12 C13 H13 119.8
C14 C13 H13 119.8
C14 C1 C2 111.71(10)
C14 C1 H1A 109.3
C2 C1 H1A 109.3
C14 C1 H1B 109.3
C2 C1 H1B 109.3
H1A C1 H1B 107.9
C6 C9 C10 111.58(10)
C6 C9 H9A 109.3
C10 C9 H9A 109.3
C6 C9 H9B 109.3
C10 C9 H9B 109.3
H9A C9 H9B 108.0
C16 C15 C14 120.55(11)
C16 C15 H15 119.7
C14 C15 H15 119.7
C7 C8 C3 121.60(12)
C7 C8 H8 119.2
C3 C8 H8 119.2
N1 C18 C17 108.11(10)
N1 C18 C19 112.19(10)
C17 C18 C19 114.07(10)
N1 C18 H18 107.4
C17 C18 H18 107.4
C19 C18 H18 107.4
O1 C17 C18 122.83(11)
O1 C17 S1 123.45(9)
C18 C17 S1 113.67(8)
C20 C19 C18 114.02(11)
C20 C19 H19A 108.7
C18 C19 H19A 108.7
C20 C19 H19B 108.7
C18 C19 H19B 108.7
H19A C19 H19B 107.6
C21 C20 C22 111.00(13)
C21 C20 C19 111.73(12)
C22 C20 C19 108.74(12)
C21 C20 H20 108.4
C22 C20 H20 108.4
C19 C20 H20 108.4
C20 C22 H22A 109.5
C20 C22 H22B 109.5
H22A C22 H22B 109.5
C20 C22 H22C 109.5
H22A C22 H22C 109.5
H22B C22 H22C 109.5
C20 C21 H21A 109.5
C20 C21 H21B 109.5
H21A C21 H21B 109.5
C20 C21 H21C 109.5
H21A C21 H21C 109.5
H21B C21 H21C 109.5
O2 C24 N1 124.77(12)
O2 C24 C30 129.71(12)
N1 C24 C30 105.52(11)
O3 C23 N1 125.28(11)
O3 C23 C25 129.10(12)
N1 C23 C25 105.60(10)
C26 C25 C30 121.91(12)
C26 C25 C23 129.79(13)
C30 C25 C23 108.25(11)
C29 C30 C25 121.62(13)
C29 C30 C24 129.93(14)
C25 C30 C24 108.44(10)
C30 C29 C28 116.96(16)
C30 C29 H29 121.5
C28 C29 H29 121.5
C28 C27 C26 121.55(14)
C28 C27 H27 119.2
C26 C27 H27 119.2
C27 C28 C29 121.39(14)
C27 C28 H28 119.3
C29 C28 H28 119.3
C25 C26 C27 116.54(15)
C25 C26 H26 121.7
C27 C26 H26 121.7
C24 N1 C23 112.12(10)
C24 N1 C18 123.78(10)
C23 N1 C18 123.86(10)
C11 C10 C9 112.49(10)
C11 C10 H10A 109.1
C9 C10 H10A 109.1
C11 C10 H10B 109.1
C9 C10 H10B 109.1
H10A C10 H10B 107.8

loop_
_geom_bond_atom_site_label_1
_geom_bond_atom_site_label_2
_geom_bond_distance
S1 C4 1.7718(12)
S1 C17 1.7881(12)
C4 C5 1.3949(17)
C4 C3 1.4047(16)
C3 C8 1.3937(18)
C3 C2 1.5098(17)
C14 C15 1.3956(17)
C14 C13 1.4014(17)
C14 C1 1.5119(17)
C2 C1 1.5822(17)
C2 H2A 0.9900
C2 H2B 0.9900
C11 C12 1.3944(18)
C11 C16 1.3997(18)
C11 C10 1.5102(18)
C12 C13 1.3884(18)
C12 H12 0.9500
C16 C15 1.3897(18)
C16 H16 0.9500
C6 C7 1.3938(19)
C6 C5 1.3987(18)
C6 C9 1.5143(18)
C5 H5 0.9500
C7 C8 1.3878(19)
C7 H7 0.9500
C13 H13 0.9500
C1 H1A 0.9900
C1 H1B 0.9900
C9 C10 1.5847(18)
C9 H9A 0.9900
C9 H9B 0.9900
C15 H15 0.9500
C8 H8 0.9500
C18 N1 1.4544(15)
C18 C17 1.5366(17)
C18 C19 1.5371(18)
C18 H18 1.0000
C17 O1 1.2012(15)
C19 C20 1.5294(18)
C19 H19A 0.9900
C19 H19B 0.9900
C20 C21 1.523(2)
C20 C22 1.527(2)
C20 H20 1.0000
C22 H22A 0.9800
C22 H22B 0.9800
C22 H22C 0.9800
C21 H21A 0.9800
C21 H21B 0.9800
C21 H21C 0.9800
C24 O2 1.2079(17)
C24 N1 1.4009(16)
C24 C30 1.4874(18)
C23 O3 1.2064(15)
C23 N1 1.4010(16)
C23 C25 1.4883(17)
C25 C26 1.3847(18)
C25 C30 1.3872(19)
C30 C29 1.3858(18)
C29 C28 1.396(2)
C29 H29 0.9500
C27 C28 1.384(3)
C27 C26 1.403(2)
C27 H27 0.9500
C28 H28 0.9500
C26 H26 0.9500
C10 H10A 0.9900
C10 H10B 0.9900
